data_7242697
loop_
_publ_author_name
'Gill, Daniel M.'
'R. Povinelli, Ana Paula'
'Zazeri, Gabriel'
'Shamir, Sabrina A.'
'Mahmoud, Ayman M.'
'Wilkinson, Fiona L.'
'Alexander, M. Yvonne'
'L. Cornelio, Marinonio'
'Jones, Alan M.'

_publ_section_title
;
 The modulatory role of sulfated and non-sulfated small molecule heparan
 sulfate-glycomimetics in endothelial dysfunction: absolute structural
 clarification, molecular docking and simulated dynamics, SAR analyses and
 ADMET studies
;
_journal_name_full 'RSC Medicinal Chemistry'
_journal_paper_doi 10.1039/D0MD00366B
_journal_year 2021
_chemical_formula_moiety 'C8 H7 N O6'
_chemical_formula_sum 'C8 H7 N O6'
_chemical_formula_weight 213.15
_space_group_crystal_system monoclinic
_space_group_IT_number 14
_space_group_name_Hall '-P 2ybc'
_space_group_name_H-M_alt 'P 1 21/c 1'
_atom_sites_solution_hydrogens mixed
_atom_sites_solution_primary dual
_audit_creation_date 2019-09-10
_audit_creation_method
;
Olex2 1.2
(compiled 2018.05.29 svn.r3508 for OlexSys, GUI svn.r5506)
;
_audit_update_record
;
2020-10-14 deposited with the CCDC.	2021-03-25 downloaded from the CCDC.
;
_cell_angle_alpha 90
_cell_angle_beta 110.056(9)
_cell_angle_gamma 90
_cell_formula_units_Z 4
_cell_length_a 8.9555(7)
_cell_length_b 10.1597(6)
_cell_length_c 9.9607(8)
_cell_measurement_reflns_used 1703
_cell_measurement_temperature 100.00(10)
_cell_measurement_theta_max 74.6780
_cell_measurement_theta_min 4.7750
_cell_volume 851.32(12)
_computing_cell_refinement 'CrysAlisPro 1.171.39.46 (Rigaku OD, 2018)'
_computing_data_collection 'CrysAlisPro 1.171.39.46 (Rigaku OD, 2018)'
_computing_data_reduction 'CrysAlisPro 1.171.39.46 (Rigaku OD, 2018)'
_computing_molecular_graphics 'Olex2 (Dolomanov et al., 2009)'
_computing_publication_material 'Olex2 (Dolomanov et al., 2009)'
_computing_structure_refinement 'ShelXL (Sheldrick, 2015)'
_computing_structure_solution 'ShelXT (Sheldrick, 2015)'
_diffrn_ambient_environment N~2~
_diffrn_ambient_temperature 100.00(10)
_diffrn_detector 'CCD plate'
_diffrn_detector_area_resol_mean 5.1768
_diffrn_detector_type Atlas
_diffrn_measured_fraction_theta_full 0.998
_diffrn_measured_fraction_theta_max 0.961
_diffrn_measurement_details
;
List of Runs (angles in degrees, time in seconds):

  # Type    Start    End  Width  t~exp~   \w     \q     \k     \f   Frames
#--------------------------------------------------------------------------
  1  \w   -113.00 -11.00   1.00    1.00    --  -42.06 -77.00 -90.00  102
  2  \w      1.00  28.00   1.00    1.00    --  -42.06  57.00 150.00   27
  3  \w    -20.00  67.00   1.00    1.00    --   42.06 -57.00  60.00   87
  4  \w     56.00 118.00   1.00    1.00    --  107.88-125.00-180.00   62
  5  \w     35.00 127.00   1.00    1.00    --  107.88 -30.00-180.00   92
  6  \w    118.00 159.00   1.00    1.00    --  107.88  45.00-150.00   41
  7  \w     28.00  92.00   1.00    1.00    --  107.88 -94.00  90.00   64
  8  \w     33.00 127.00   1.00    1.00    --  107.88 -30.00 -90.00   94
  9  \w     34.00  88.00   1.00    1.00    --  107.88 -77.00-180.00   54
;
_diffrn_measurement_device 'four-circle diffractometer'
_diffrn_measurement_device_type 'SuperNova, Dual, Cu at home/near, Atlas'
_diffrn_measurement_method '\w scans'
_diffrn_orient_matrix_type 'CrysAlisPro convention (1999,Acta A55,543-557)'
_diffrn_orient_matrix_UB_11 -0.0072451000
_diffrn_orient_matrix_UB_12 0.1229835000
_diffrn_orient_matrix_UB_13 -0.0925241000
_diffrn_orient_matrix_UB_21 -0.0230349000
_diffrn_orient_matrix_UB_22 -0.0886528000
_diffrn_orient_matrix_UB_23 -0.1310083000
_diffrn_orient_matrix_UB_31 -0.1815670000
_diffrn_orient_matrix_UB_32 0.0061328000
_diffrn_orient_matrix_UB_33 -0.0365710000
_diffrn_radiation_monochromator mirror
_diffrn_radiation_probe x-ray
_diffrn_radiation_type CuK\a
_diffrn_radiation_wavelength 1.54184
_diffrn_reflns_av_R_equivalents 0.0197
_diffrn_reflns_av_unetI/netI 0.0263
_diffrn_reflns_Laue_measured_fraction_full 0.998
_diffrn_reflns_Laue_measured_fraction_max 0.961
_diffrn_reflns_limit_h_max 7
_diffrn_reflns_limit_h_min -10
_diffrn_reflns_limit_k_max 12
_diffrn_reflns_limit_k_min -11
_diffrn_reflns_limit_l_max 12
_diffrn_reflns_limit_l_min -12
_diffrn_reflns_number 3177
_diffrn_reflns_point_group_measured_fraction_full 0.998
_diffrn_reflns_point_group_measured_fraction_max 0.961
_diffrn_reflns_theta_full 67.684
_diffrn_reflns_theta_max 74.979
_diffrn_reflns_theta_min 5.258
_diffrn_source 'micro-focus sealed X-ray tube'
_diffrn_source_type 'SuperNova (Cu) X-ray Source'
_exptl_absorpt_coefficient_mu 1.278
_exptl_absorpt_correction_T_max 1.000
_exptl_absorpt_correction_T_min 0.787
_exptl_absorpt_correction_type gaussian
_exptl_absorpt_process_details
;
CrysAlisPro 1.171.39.46 (Rigaku Oxford Diffraction, 2018)
Numerical absorption correction based on gaussian integration over
			a multifaceted crystal model
Empirical absorption correction using spherical harmonics,
 implemented in SCALE3 ABSPACK scaling algorithm.
;
_exptl_crystal_colour yellow
_exptl_crystal_colour_primary yellow
_exptl_crystal_density_diffrn 1.663
_exptl_crystal_description block
_exptl_crystal_F_000 440
_exptl_crystal_size_max 0.149
_exptl_crystal_size_mid 0.146
_exptl_crystal_size_min 0.119
_refine_diff_density_max 0.297
_refine_diff_density_min -0.230
_refine_diff_density_rms 0.049
_refine_ls_extinction_method none
_refine_ls_goodness_of_fit_ref 1.045
_refine_ls_hydrogen_treatment mixed
_refine_ls_matrix_type full
_refine_ls_number_parameters 145
_refine_ls_number_reflns 1687
_refine_ls_number_restraints 0
_refine_ls_restrained_S_all 1.045
_refine_ls_R_factor_all 0.0427
_refine_ls_R_factor_gt 0.0356
_refine_ls_shift/su_max 0.000
_refine_ls_shift/su_mean 0.000
_refine_ls_structure_factor_coef Fsqd
_refine_ls_weighting_details 'w=1/[\s^2^(Fo^2^)+(0.0452P)^2^+0.3825P] where P=(Fo^2^+2Fc^2^)/3'
_refine_ls_weighting_scheme calc
_refine_ls_wR_factor_gt 0.0884
_refine_ls_wR_factor_ref 0.0944
_reflns_Friedel_coverage 0.000
_reflns_number_gt 1441
_reflns_number_total 1687
_reflns_threshold_expression 'I > 2\s(I)'
_cod_data_source_file d0md00366b2.cif
_cod_data_source_block 29
_cod_database_code 7242697
_shelx_shelxl_version_number 2018/3
_chemical_oxdiff_formula 'C8 H7 N1 O6'
_shelx_space_group_comment
;
The symmetry employed for this shelxl refinement is uniquely defined
by the following loop, which should always be used as a source of
symmetry information in preference to the above space-group names.
They are only intended as comments.
;
_reflns_odcompleteness_completeness 99.81
_reflns_odcompleteness_iscentric 1
_reflns_odcompleteness_theta 66.97
_olex2_refinement_description
;
1. Fixed Uiso
 At 1.2 times of:
  All C(H) groups
 At 1.5 times of:
  All C(H,H,H) groups
2.a Aromatic/amide H refined with riding coordinates:
 C3(H3), C4(H4)
2.b Idealised Me refined as rotating group:
 C8(H8A,H8B,H8C)
;
_olex2_submission_special_instructions 'No special instructions were received'
_oxdiff_exptl_absorpt_empirical_details
;
Empirical correction (ABSPACK) includes:
- Absorption correction using spherical harmonics
- Frame scaling
;
_oxdiff_exptl_absorpt_empirical_full_max 1.545
_oxdiff_exptl_absorpt_empirical_full_min 0.742

loop_
_space_group_symop_operation_xyz
'x, y, z'
'-x, y+1/2, -z+1/2'
'-x, -y, -z'
'x, -y-1/2, z-1/2'

loop_
_atom_site_label
_atom_site_type_symbol
_atom_site_fract_x
_atom_site_fract_y
_atom_site_fract_z
_atom_site_U_iso_or_equiv
_atom_site_adp_type
_atom_site_occupancy
_atom_site_site_symmetry_order
_atom_site_calc_flag
_atom_site_refinement_flags_posn
_atom_site_refinement_flags_adp
_atom_site_refinement_flags_occupancy
_atom_site_disorder_assembly
_atom_site_disorder_group
C1 C 0.29058(17) 0.51073(15) 0.62281(15) 0.0168(3) Uani 1 1 d . . . . .
C2 C 0.38747(18) 0.61442(15) 0.61519(15) 0.0177(3) Uani 1 1 d . . . . .
C3 C 0.39368(18) 0.65369(15) 0.48175(16) 0.0189(3) Uani 1 1 d . . . . .
H3 H 0.455233 0.725796 0.476106 0.023 Uiso 1 1 calc R . . . .
C4 C 0.30960(18) 0.58637(16) 0.36000(16) 0.0197(3) Uani 1 1 d . . . . .
H4 H 0.314630 0.614251 0.272726 0.024 Uiso 1 1 calc R . . . .
C5 C 0.21628(18) 0.47664(15) 0.36364(16) 0.0183(3) Uani 1 1 d . . . . .
C6 C 0.20484(17) 0.44217(15) 0.49660(15) 0.0172(3) Uani 1 1 d . . . . .
C7 C 0.29269(17) 0.46977(15) 0.76869(15) 0.0174(3) Uani 1 1 d . . . . .
C8 C 0.2214(2) 0.52957(17) 0.96721(16) 0.0227(4) Uani 1 1 d . . . . .
H8A H 0.159312 0.452292 0.966096 0.034 Uiso 1 1 calc GR . . . .
H8B H 0.177010 0.603172 1.000933 0.034 Uiso 1 1 calc GR . . . .
H8C H 0.328812 0.515468 1.029546 0.034 Uiso 1 1 calc GR . . . .
N1 N 0.09272(15) 0.34208(13) 0.50299(13) 0.0185(3) Uani 1 1 d . . . . .
O1 O 0.36064(13) 0.37230(11) 0.83084(11) 0.0226(3) Uani 1 1 d . . . . .
O2 O 0.22002(13) 0.55658(11) 0.82311(11) 0.0194(3) Uani 1 1 d . . . . .
O3 O 0.47714(14) 0.67309(12) 0.73961(11) 0.0220(3) Uani 1 1 d . . . . .
O4 O 0.14091(14) 0.41650(12) 0.23856(11) 0.0231(3) Uani 1 1 d . . . . .
O5 O 0.03703(13) 0.26633(12) 0.40030(11) 0.0240(3) Uani 1 1 d . . . . .
O6 O 0.05366(13) 0.33743(11) 0.61030(11) 0.0226(3) Uani 1 1 d . . . . .
H4A H 0.091(3) 0.346(2) 0.260(2) 0.043(6) Uiso 1 1 d . . . . .
H3A H 0.532(3) 0.737(3) 0.722(2) 0.052(7) Uiso 1 1 d . . . . .

loop_
_atom_site_aniso_label
_atom_site_aniso_U_11
_atom_site_aniso_U_22
_atom_site_aniso_U_33
_atom_site_aniso_U_23
_atom_site_aniso_U_13
_atom_site_aniso_U_12
C1 0.0179(7) 0.0174(7) 0.0165(7) 0.0014(6) 0.0076(6) 0.0037(6)
C2 0.0197(7) 0.0179(8) 0.0170(7) -0.0018(6) 0.0082(6) 0.0020(6)
C3 0.0206(7) 0.0171(7) 0.0216(7) 0.0014(6) 0.0106(6) 0.0007(6)
C4 0.0238(8) 0.0202(8) 0.0177(7) 0.0018(6) 0.0105(6) 0.0017(6)
C5 0.0195(7) 0.0191(8) 0.0171(7) -0.0007(6) 0.0073(6) 0.0024(6)
C6 0.0179(7) 0.0157(7) 0.0196(7) 0.0010(6) 0.0086(6) 0.0015(6)
C7 0.0176(7) 0.0179(8) 0.0175(7) -0.0006(6) 0.0071(6) -0.0010(6)
C8 0.0289(9) 0.0267(9) 0.0160(7) -0.0003(6) 0.0120(6) 0.0004(7)
N1 0.0192(6) 0.0170(6) 0.0198(6) 0.0020(5) 0.0073(5) 0.0025(5)
O1 0.0271(6) 0.0220(6) 0.0200(5) 0.0037(4) 0.0097(5) 0.0057(5)
O2 0.0249(6) 0.0198(6) 0.0166(5) 0.0005(4) 0.0110(4) 0.0023(4)
O3 0.0262(6) 0.0233(6) 0.0178(5) -0.0026(4) 0.0091(5) -0.0055(5)
O4 0.0275(6) 0.0256(6) 0.0165(5) -0.0036(4) 0.0079(5) -0.0058(5)
O5 0.0281(6) 0.0212(6) 0.0221(5) -0.0030(5) 0.0077(5) -0.0044(5)
O6 0.0259(6) 0.0235(6) 0.0222(5) 0.0033(5) 0.0131(5) 0.0011(5)

loop_
_atom_type_symbol
_atom_type_description
_atom_type_scat_dispersion_real
_atom_type_scat_dispersion_imag
_atom_type_scat_source
C C 0.0181 0.0091 'International Tables Vol C Tables 4.2.6.8 and 6.1.1.4'
H H 0.0000 0.0000 'International Tables Vol C Tables 4.2.6.8 and 6.1.1.4'
N N 0.0311 0.0180 'International Tables Vol C Tables 4.2.6.8 and 6.1.1.4'
O O 0.0492 0.0322 'International Tables Vol C Tables 4.2.6.8 and 6.1.1.4'

loop_
_exptl_crystal_face_index_h
_exptl_crystal_face_index_k
_exptl_crystal_face_index_l
_exptl_crystal_face_perp_dist
6 0 0 0.0719
0 5 4 0.0795
-2 5 4 0.0821
1 -5 -4 0.0635
0 3 -5 0.0217
-6 1 0 0.0687
1 -2 -6 0.0375
4 1 3 0.0767
-1 2 6 0.0812
-3 2 6 0.0786
0 -7 0 0.0771
0 7 -1 0.0656
-3 5 0 0.0742
-6 0 1 0.0669
-1 -6 3 0.0798
5 -3 1 0.0845
-3 -3 6 0.0920
-3 0 6 0.0835
5 0 1 0.0665

loop_
_geom_angle_atom_site_label_1
_geom_angle_atom_site_label_2
_geom_angle_atom_site_label_3
_geom_angle
_geom_angle_site_symmetry_1
_geom_angle_site_symmetry_3
_geom_angle_publ_flag
C2 C1 C6 119.13(13) . . ?
C2 C1 C7 117.58(13) . . ?
C6 C1 C7 123.10(14) . . ?
C1 C2 C3 119.77(14) . . ?
O3 C2 C1 117.95(13) . . ?
O3 C2 C3 122.26(14) . . ?
C2 C3 H3 119.8 . . ?
C4 C3 C2 120.43(14) . . ?
C4 C3 H3 119.8 . . ?
C3 C4 H4 119.1 . . ?
C3 C4 C5 121.72(14) . . ?
C5 C4 H4 119.1 . . ?
C4 C5 C6 117.32(14) . . ?
O4 C5 C4 116.90(13) . . ?
O4 C5 C6 125.74(14) . . ?
C1 C6 N1 118.79(13) . . ?
C5 C6 C1 121.49(14) . . ?
C5 C6 N1 119.49(13) . . ?
O1 C7 C1 123.74(14) . . ?
O1 C7 O2 124.59(13) . . ?
O2 C7 C1 111.56(12) . . ?
H8A C8 H8B 109.5 . . ?
H8A C8 H8C 109.5 . . ?
H8B C8 H8C 109.5 . . ?
O2 C8 H8A 109.5 . . ?
O2 C8 H8B 109.5 . . ?
O2 C8 H8C 109.5 . . ?
O5 N1 C6 119.29(12) . . ?
O6 N1 C6 118.19(13) . . ?
O6 N1 O5 122.50(13) . . ?
C7 O2 C8 116.13(12) . . ?
C2 O3 H3A 110.0(15) . . ?
C5 O4 H4A 105.9(14) . . ?

loop_
_geom_bond_atom_site_label_1
_geom_bond_atom_site_label_2
_geom_bond_distance
_geom_bond_site_symmetry_2
_geom_bond_publ_flag
C1 C2 1.383(2) . ?
C1 C6 1.412(2) . ?
C1 C7 1.5054(19) . ?
C2 C3 1.407(2) . ?
C2 O3 1.3614(18) . ?
C3 H3 0.9300 . ?
C3 C4 1.371(2) . ?
C4 H4 0.9300 . ?
C4 C5 1.401(2) . ?
C5 C6 1.407(2) . ?
C5 O4 1.3433(18) . ?
C6 N1 1.446(2) . ?
C7 O1 1.2148(19) . ?
C7 O2 1.3180(18) . ?
C8 H8A 0.9600 . ?
C8 H8B 0.9600 . ?
C8 H8C 0.9600 . ?
C8 O2 1.4573(17) . ?
N1 O5 1.2399(17) . ?
N1 O6 1.2343(16) . ?
O3 H3A 0.87(3) . ?
O4 H4A 0.91(2) . ?

loop_
_geom_hbond_atom_site_label_D
_geom_hbond_atom_site_label_H
_geom_hbond_atom_site_label_A
_geom_hbond_distance_DH
_geom_hbond_distance_HA
_geom_hbond_distance_DA
_geom_hbond_angle_DHA
_geom_hbond_site_symmetry_A
_geom_hbond_publ_flag
O4 H4A N1 0.91(2) 2.42(2) 2.9112(17) 114.3(17) . yes
O4 H4A O5 0.91(2) 1.82(2) 2.6108(16) 144(2) . yes
O4 H4A O6 0.91(2) 2.34(2) 2.8659(17) 117.3(17) 4_565 yes
O3 H3A O1 0.87(3) 1.85(3) 2.7200(17) 175(2) 2_656 yes

loop_
_geom_torsion_atom_site_label_1
_geom_torsion_atom_site_label_2
_geom_torsion_atom_site_label_3
_geom_torsion_atom_site_label_4
_geom_torsion
_geom_torsion_site_symmetry_1
_geom_torsion_site_symmetry_2
_geom_torsion_site_symmetry_3
_geom_torsion_site_symmetry_4
_geom_torsion_publ_flag
C1 C2 C3 C4 -2.8(2) . . . . ?
C1 C6 N1 O5 -167.87(13) . . . . ?
C1 C6 N1 O6 13.6(2) . . . . ?
C1 C7 O2 C8 -177.30(12) . . . . ?
C2 C1 C6 C5 0.3(2) . . . . ?
C2 C1 C6 N1 -174.33(13) . . . . ?
C2 C1 C7 O1 -103.94(18) . . . . ?
C2 C1 C7 O2 72.37(17) . . . . ?
C2 C3 C4 C5 -0.5(2) . . . . ?
C3 C4 C5 C6 3.5(2) . . . . ?
C3 C4 C5 O4 -178.89(14) . . . . ?
C4 C5 C6 C1 -3.4(2) . . . . ?
C4 C5 C6 N1 171.19(13) . . . . ?
C5 C6 N1 O5 17.4(2) . . . . ?
C5 C6 N1 O6 -161.07(13) . . . . ?
C6 C1 C2 C3 2.8(2) . . . . ?
C6 C1 C2 O3 -175.60(13) . . . . ?
C6 C1 C7 O1 70.9(2) . . . . ?
C6 C1 C7 O2 -112.74(16) . . . . ?
C7 C1 C2 C3 177.94(13) . . . . ?
C7 C1 C2 O3 -0.5(2) . . . . ?
C7 C1 C6 C5 -174.56(14) . . . . ?
C7 C1 C6 N1 10.9(2) . . . . ?
O1 C7 O2 C8 -1.0(2) . . . . ?
O3 C2 C3 C4 175.59(14) . . . . ?
O4 C5 C6 C1 179.23(14) . . . . ?
O4 C5 C6 N1 -6.2(2) . . . . ?

loop_
_exptl_oxdiff_crystal_face_indexfrac_h
_exptl_oxdiff_crystal_face_indexfrac_k
_exptl_oxdiff_crystal_face_indexfrac_l
_exptl_oxdiff_crystal_face_x
_exptl_oxdiff_crystal_face_y
_exptl_oxdiff_crystal_face_z
5.9926 0.0051 0.0276 -0.0453 -0.1421 -1.0890
-0.0241 4.9945 4.0102 0.2434 -0.9676 -0.1117
-2.0216 4.9928 4.0010 0.2585 -0.9202 0.2514
1.0228 -4.9936 -4.0056 -0.2509 0.9439 -0.0698
0.0357 2.9987 -5.0045 0.8316 0.3890 0.1949
-5.9920 0.9940 -0.0267 0.1681 0.0534 1.0950
1.0382 -1.9958 -6.0057 0.3027 0.9398 0.0189
3.9754 1.0017 3.0236 -0.1854 -0.5765 -0.8262
-1.0382 1.9958 6.0057 -0.3027 -0.9398 -0.0189
-3.0357 1.9940 5.9965 -0.2876 -0.8924 0.3441
-0.0042 -6.9937 -0.0062 -0.8595 0.6209 -0.0419
0.0110 6.9940 -0.9952 0.9521 -0.4899 0.0773
-2.9933 4.9930 -0.0093 0.6366 -0.3725 0.5744
-5.9994 -0.0054 0.9738 -0.0473 0.0111 1.0536
-1.0227 -5.9963 2.9943 -1.0071 0.1629 0.0394
4.9852 -2.9933 1.0218 -0.4988 0.0167 -0.9609
-3.0387 -3.0015 5.9921 -0.9015 -0.4489 0.3142
-3.0369 -0.0042 5.9948 -0.5332 -0.7150 0.3321
4.9871 0.0040 1.0244 -0.1304 -0.2494 -0.9429
